data_2216314
loop_
_publ_author_name
'Kruszynski, Rafal'
'Ma\/lecki, Jan Grzegorz'

_publ_section_title
;
 Dichloridotripyridine(triphenylphosphine)ruthenium(II)
;
_journal_coeditor_code BT2611
_journal_issue 12
_journal_name_full 'Acta Crystallographica Section E'
_journal_page_first m3052
_journal_page_last m3052
_journal_paper_doi 10.1107/S1600536807058576
_journal_volume 63
_journal_year 2007
_chemical_formula_iupac '[Ru Cl2 (C5 H5 N)3 (C18 H15 P)]'
_chemical_formula_moiety 'C33 H30 Cl2 N3 P Ru'
_chemical_formula_sum 'C33 H30 Cl2 N3 P Ru'
_chemical_formula_weight 671.54
_chemical_name_systematic
;
Dichloridotripyridine(triphenylphosphine)ruthenium(II)
;
_space_group_IT_number 2
_symmetry_cell_setting triclinic
_symmetry_space_group_name_Hall '-P 1'
_symmetry_space_group_name_H-M 'P -1'
_atom_sites_solution_hydrogens geom
_atom_sites_solution_primary direct
_atom_sites_solution_secondary difmap
_audit_creation_method SHELXL-97
_cell_angle_alpha 78.9270(10)
_cell_angle_beta 85.5390(10)
_cell_angle_gamma 89.1740(10)
_cell_formula_units_Z 2
_cell_length_a 8.58070(10)
_cell_length_b 10.14470(10)
_cell_length_c 16.9834(2)
_cell_measurement_reflns_used 7117
_cell_measurement_temperature 291.0(3)
_cell_measurement_theta_max 20
_cell_measurement_theta_min 3
_cell_volume 1446.46(3)
_computing_cell_refinement 'CrysAlis RED (Kuma, 2000)'
_computing_data_collection 'CrysAlis CCD (Kuma, 2000)'
_computing_data_reduction 'CrysAlis RED (Kuma, 2000)'
_computing_molecular_graphics
;
XP in SHELXTL/PC (Sheldrick, 1990b)
;
_computing_publication_material
;
SHELXL97 (Sheldrick, 1997) and
PLATON (Spek, 2003)
;
_computing_structure_refinement 'SHELXL97 (Sheldrick, 1997)'
_computing_structure_solution 'SHELXS97 (Sheldrick, 1990a)'
_diffrn_ambient_temperature 291.0(3)
_diffrn_detector_area_resol_mean 1048576
_diffrn_measured_fraction_theta_full 1.000
_diffrn_measured_fraction_theta_max 1.000
_diffrn_measurement_device_type 'Kuma KM4 CCD'
_diffrn_measurement_method \w
_diffrn_radiation_monochromator graphite
_diffrn_radiation_source 'fine-focus sealed tube'
_diffrn_radiation_type MoK\a
_diffrn_radiation_wavelength 0.71073
_diffrn_reflns_av_R_equivalents 0.0187
_diffrn_reflns_av_sigmaI/netI 0.0162
_diffrn_reflns_limit_h_max 10
_diffrn_reflns_limit_h_min -10
_diffrn_reflns_limit_k_max 12
_diffrn_reflns_limit_k_min -9
_diffrn_reflns_limit_l_max 20
_diffrn_reflns_limit_l_min -20
_diffrn_reflns_number 14401
_diffrn_reflns_theta_full 25.05
_diffrn_reflns_theta_max 25.05
_diffrn_reflns_theta_min 2.05
_diffrn_standards_decay_% 0.07
_diffrn_standards_interval_time 26.67
_diffrn_standards_number 42
_exptl_absorpt_coefficient_mu 0.811
_exptl_absorpt_correction_T_max 0.740
_exptl_absorpt_correction_T_min 0.720
_exptl_absorpt_correction_type numerical
_exptl_absorpt_process_details
;
(X-RED; Stoe & Cie,1999)
;
_exptl_crystal_colour yellow
_exptl_crystal_density_diffrn 1.542
_exptl_crystal_density_meas 1.54
_exptl_crystal_density_method 'Berman density torsion balance'
_exptl_crystal_description prism
_exptl_crystal_F_000 684
_exptl_crystal_size_max 0.371
_exptl_crystal_size_mid 0.368
_exptl_crystal_size_min 0.366
_refine_diff_density_max 0.284
_refine_diff_density_min -0.609
_refine_ls_extinction_method none
_refine_ls_goodness_of_fit_ref 1.074
_refine_ls_hydrogen_treatment constr
_refine_ls_matrix_type full
_refine_ls_number_parameters 361
_refine_ls_number_reflns 5119
_refine_ls_number_restraints 0
_refine_ls_restrained_S_all 1.074
_refine_ls_R_factor_all 0.0235
_refine_ls_R_factor_gt 0.0191
_refine_ls_shift/su_max 0.001
_refine_ls_shift/su_mean 0.000
_refine_ls_structure_factor_coef Fsqd
_refine_ls_weighting_details 'calc w=1/[\s^2^(Fo^2^)+(0.0280P)^2^+0.5954P] where P=(Fo^2^+2Fc^2^)/3'
_refine_ls_weighting_scheme calc
_refine_ls_wR_factor_gt 0.0512
_refine_ls_wR_factor_ref 0.0524
_reflns_number_gt 4735
_reflns_number_total 5119
_reflns_threshold_expression I>2\s(I)
_cod_data_source_file bt2611.cif
_cod_data_source_block I
_cod_database_code 2216314
_cod_database_fobs_code 2216314

loop_
_symmetry_equiv_pos_as_xyz
'x, y, z'
'-x, -y, -z'

loop_
_atom_site_type_symbol
_atom_site_label
_atom_site_fract_x
_atom_site_fract_y
_atom_site_fract_z
_atom_site_U_iso_or_equiv
_atom_site_adp_type
_atom_site_calc_flag
_atom_site_refinement_flags
_atom_site_occupancy
Ru Ru1 0.616943(15) 0.517519(12) 0.720182(8) 0.02183(5) Uani d . 1
Cl Cl1 0.78369(5) 0.48535(5) 0.82957(3) 0.03334(10) Uani d . 1
Cl Cl2 0.44394(5) 0.58568(4) 0.61271(3) 0.03378(10) Uani d . 1
P P1 0.50574(5) 0.31054(4) 0.77488(3) 0.02394(10) Uani d . 1
C C1 0.4244(2) 0.20909(17) 0.70880(11) 0.0278(4) Uani d . 1
C C2 0.4343(2) 0.25245(18) 0.62632(11) 0.0317(4) Uani d . 1
H H2 0.4719 0.3382 0.6044 0.038 Uiso calc R 1
C C3 0.3892(2) 0.1701(2) 0.57575(12) 0.0374(4) Uani d . 1
H H3 0.3985 0.2000 0.5203 0.045 Uiso calc R 1
C C4 0.3307(2) 0.0442(2) 0.60780(13) 0.0412(5) Uani d . 1
H H4 0.2993 -0.0109 0.5741 0.049 Uiso calc R 1
C C5 0.3188(3) -0.0001(2) 0.68980(13) 0.0427(5) Uani d . 1
H H5 0.2783 -0.0851 0.7115 0.051 Uiso calc R 1
C C6 0.3664(2) 0.08047(18) 0.73990(12) 0.0373(4) Uani d . 1
H H6 0.3597 0.0488 0.7952 0.045 Uiso calc R 1
C C7 0.6369(2) 0.17868(17) 0.82475(11) 0.0289(4) Uani d . 1
C C8 0.6343(3) 0.1353(2) 0.90699(12) 0.0426(5) Uani d . 1
H H8 0.5659 0.1751 0.9406 0.051 Uiso calc R 1
C C9 0.7321(3) 0.0333(2) 0.94012(14) 0.0535(6) Uani d . 1
H H9 0.7277 0.0046 0.9957 0.064 Uiso calc R 1
C C10 0.8345(3) -0.0252(2) 0.89218(16) 0.0571(6) Uani d . 1
H H10 0.9018 -0.0921 0.9147 0.069 Uiso calc R 1
C C11 0.8376(3) 0.0153(3) 0.81022(16) 0.0623(7) Uani d . 1
H H11 0.9063 -0.0251 0.7770 0.075 Uiso calc R 1
C C12 0.7388(3) 0.1161(2) 0.77697(13) 0.0469(5) Uani d . 1
H H12 0.7411 0.1421 0.7213 0.056 Uiso calc R 1
C C13 0.3515(2) 0.31553(17) 0.85465(10) 0.0288(4) Uani d . 1
C C14 0.3886(2) 0.37404(18) 0.91916(11) 0.0351(4) Uani d . 1
H H14 0.4906 0.4016 0.9218 0.042 Uiso calc R 1
C C15 0.2764(3) 0.3912(2) 0.97845(12) 0.0457(5) Uani d . 1
H H15 0.3030 0.4286 1.0215 0.055 Uiso calc R 1
C C16 0.1246(3) 0.3530(2) 0.97428(14) 0.0539(6) Uani d . 1
H H16 0.0482 0.3667 1.0138 0.065 Uiso calc R 1
C C17 0.0857(3) 0.2945(2) 0.91187(15) 0.0507(6) Uani d . 1
H H17 -0.0166 0.2671 0.9099 0.061 Uiso calc R 1
C C18 0.1980(2) 0.2761(2) 0.85205(12) 0.0380(4) Uani d . 1
H H18 0.1705 0.2370 0.8098 0.046 Uiso calc R 1
N N1 0.46188(17) 0.62309(14) 0.78690(9) 0.0270(3) Uani d . 1
C C19 0.5158(2) 0.70417(18) 0.83268(11) 0.0326(4) Uani d . 1
H H19 0.6233 0.7149 0.8323 0.039 Uiso calc R 1
C C20 0.4199(3) 0.7718(2) 0.87986(12) 0.0425(5) Uani d . 1
H H20 0.4622 0.8272 0.9104 0.051 Uiso calc R 1
C C21 0.2598(3) 0.7566(2) 0.88150(13) 0.0477(5) Uani d . 1
H H21 0.1926 0.7992 0.9143 0.057 Uiso calc R 1
C C22 0.2026(2) 0.6768(2) 0.83332(12) 0.0401(5) Uani d . 1
H H22 0.0954 0.6661 0.8321 0.048 Uiso calc R 1
C C23 0.3050(2) 0.61331(18) 0.78716(11) 0.0312(4) Uani d . 1
H H23 0.2646 0.5608 0.7543 0.037 Uiso calc R 1
N N2 0.73976(17) 0.70292(14) 0.67324(9) 0.0283(3) Uani d . 1
C C24 0.6679(2) 0.81775(18) 0.64484(11) 0.0359(4) Uani d . 1
H H24 0.5593 0.8190 0.6471 0.043 Uiso calc R 1
C C25 0.7482(3) 0.9347(2) 0.61224(13) 0.0479(5) Uani d . 1
H H25 0.6943 1.0132 0.5934 0.057 Uiso calc R 1
C C26 0.9085(3) 0.9341(2) 0.60793(14) 0.0535(6) Uani d . 1
H H26 0.9651 1.0116 0.5856 0.064 Uiso calc R 1
C C27 0.9833(3) 0.8172(2) 0.63714(14) 0.0477(5) Uani d . 1
H H27 1.0919 0.8140 0.6349 0.057 Uiso calc R 1
C C28 0.8966(2) 0.7047(2) 0.66977(12) 0.0364(4) Uani d . 1
H H28 0.9487 0.6261 0.6904 0.044 Uiso calc R 1
N N3 0.78249(16) 0.42674(13) 0.64618(8) 0.0252(3) Uani d . 1
C C29 0.7641(2) 0.4297(2) 0.56892(11) 0.0345(4) Uani d . 1
H H29 0.6772 0.4737 0.5469 0.041 Uiso calc R 1
C C30 0.8668(2) 0.3711(2) 0.51992(13) 0.0441(5) Uani d . 1
H H30 0.8473 0.3731 0.4666 0.053 Uiso calc R 1
C C31 0.9988(3) 0.3094(2) 0.55034(13) 0.0462(5) Uani d . 1
H H31 1.0703 0.2691 0.5184 0.055 Uiso calc R 1
C C32 1.0214(3) 0.3092(2) 0.62922(14) 0.0490(5) Uani d . 1
H H32 1.1105 0.2700 0.6515 0.059 Uiso calc R 1
C C33 0.9122(2) 0.3669(2) 0.67520(13) 0.0420(5) Uani d . 1
H H33 0.9286 0.3644 0.7289 0.050 Uiso calc R 1

loop_
_atom_site_aniso_label
_atom_site_aniso_U_11
_atom_site_aniso_U_22
_atom_site_aniso_U_33
_atom_site_aniso_U_12
_atom_site_aniso_U_13
_atom_site_aniso_U_23
Ru1 0.02144(8) 0.02457(8) 0.02026(8) 0.00073(5) -0.00374(5) -0.00545(5)
Cl1 0.0321(2) 0.0429(2) 0.0281(2) 0.00523(19) -0.01118(18) -0.01125(18)
Cl2 0.0348(2) 0.0379(2) 0.0301(2) 0.00577(18) -0.01235(19) -0.00677(18)
P1 0.0261(2) 0.0258(2) 0.0202(2) -0.00026(17) -0.00340(17) -0.00459(16)
C1 0.0280(9) 0.0282(9) 0.0281(9) -0.0015(7) -0.0052(7) -0.0064(7)
C2 0.0344(10) 0.0316(9) 0.0287(10) -0.0058(8) -0.0021(8) -0.0042(7)
C3 0.0419(11) 0.0454(11) 0.0265(10) -0.0058(9) -0.0037(8) -0.0095(8)
C4 0.0449(12) 0.0423(11) 0.0414(12) -0.0088(9) -0.0085(9) -0.0180(9)
C5 0.0531(13) 0.0302(10) 0.0451(12) -0.0126(9) -0.0085(10) -0.0054(8)
C6 0.0488(12) 0.0318(10) 0.0304(10) -0.0068(8) -0.0080(9) -0.0012(8)
C7 0.0309(9) 0.0259(9) 0.0305(9) 0.0001(7) -0.0073(7) -0.0051(7)
C8 0.0480(12) 0.0472(12) 0.0313(11) 0.0115(10) -0.0067(9) -0.0039(9)
C9 0.0639(15) 0.0539(13) 0.0392(13) 0.0129(12) -0.0143(11) 0.0035(10)
C10 0.0589(15) 0.0454(13) 0.0642(16) 0.0213(11) -0.0177(12) 0.0004(11)
C11 0.0671(16) 0.0594(15) 0.0599(16) 0.0329(13) -0.0034(13) -0.0131(12)
C12 0.0564(13) 0.0479(12) 0.0354(11) 0.0176(10) -0.0030(10) -0.0071(9)
C13 0.0311(9) 0.0290(9) 0.0234(9) 0.0040(7) 0.0006(7) 0.0009(7)
C14 0.0438(11) 0.0333(10) 0.0269(10) 0.0037(8) -0.0010(8) -0.0033(7)
C15 0.0650(15) 0.0422(11) 0.0264(10) 0.0116(10) 0.0066(10) -0.0028(8)
C16 0.0561(14) 0.0520(13) 0.0424(13) 0.0174(11) 0.0208(11) 0.0076(10)
C17 0.0323(11) 0.0548(13) 0.0547(14) 0.0050(10) 0.0076(10) 0.0101(11)
C18 0.0322(10) 0.0407(11) 0.0380(11) 0.0022(8) -0.0028(8) 0.0001(8)
N1 0.0302(8) 0.0258(7) 0.0245(7) 0.0019(6) -0.0021(6) -0.0037(6)
C19 0.0369(10) 0.0318(9) 0.0294(10) 0.0015(8) -0.0035(8) -0.0062(7)
C20 0.0576(13) 0.0388(11) 0.0329(11) 0.0056(9) -0.0019(9) -0.0127(8)
C21 0.0517(13) 0.0481(12) 0.0414(12) 0.0135(10) 0.0112(10) -0.0104(10)
C22 0.0327(10) 0.0430(11) 0.0396(11) 0.0058(8) 0.0049(9) 0.0012(9)
C23 0.0299(9) 0.0293(9) 0.0323(10) 0.0017(7) -0.0023(8) -0.0007(7)
N2 0.0303(8) 0.0310(8) 0.0249(8) -0.0040(6) 0.0002(6) -0.0087(6)
C24 0.0439(11) 0.0320(10) 0.0331(10) -0.0004(8) -0.0043(8) -0.0087(8)
C25 0.0719(16) 0.0304(10) 0.0417(12) -0.0037(10) -0.0066(11) -0.0068(9)
C26 0.0670(16) 0.0441(13) 0.0489(13) -0.0274(11) 0.0072(11) -0.0104(10)
C27 0.0430(12) 0.0523(13) 0.0506(13) -0.0184(10) 0.0042(10) -0.0186(10)
C28 0.0339(10) 0.0405(10) 0.0372(11) -0.0057(8) -0.0007(8) -0.0138(8)
N3 0.0240(7) 0.0259(7) 0.0262(8) -0.0011(6) -0.0034(6) -0.0055(6)
C29 0.0296(9) 0.0437(11) 0.0305(10) 0.0011(8) -0.0028(8) -0.0075(8)
C30 0.0421(12) 0.0614(13) 0.0307(11) 0.0039(10) -0.0018(9) -0.0144(10)
C31 0.0420(12) 0.0554(13) 0.0435(13) 0.0097(10) 0.0042(10) -0.0192(10)
C32 0.0413(12) 0.0644(14) 0.0443(13) 0.0227(11) -0.0097(10) -0.0174(11)
C33 0.0396(11) 0.0546(12) 0.0347(11) 0.0144(9) -0.0094(9) -0.0144(9)

loop_
_atom_type_symbol
_atom_type_description
_atom_type_scat_dispersion_real
_atom_type_scat_dispersion_imag
_atom_type_scat_source
C C 0.0033 0.0016 'International Tables Vol C Tables 4.2.6.8 and 6.1.1.4'
H H 0.0000 0.0000 'International Tables Vol C Tables 4.2.6.8 and 6.1.1.4'
N N 0.0061 0.0033 'International Tables Vol C Tables 4.2.6.8 and 6.1.1.4'
P P 0.1023 0.0942 'International Tables Vol C Tables 4.2.6.8 and 6.1.1.4'
Cl Cl 0.1484 0.1585 'International Tables Vol C Tables 4.2.6.8 and 6.1.1.4'
Ru Ru -1.2594 0.8363 'International Tables Vol C Tables 4.2.6.8 and 6.1.1.4'

loop_
_geom_angle_atom_site_label_1
_geom_angle_atom_site_label_2
_geom_angle_atom_site_label_3
_geom_angle
N1 Ru1 N3 174.89(5)
N1 Ru1 N2 88.61(5)
N3 Ru1 N2 86.42(5)
N1 Ru1 P1 94.11(4)
N3 Ru1 P1 90.94(4)
N2 Ru1 P1 174.89(4)
N1 Ru1 Cl1 88.58(4)
N3 Ru1 Cl1 92.37(4)
N2 Ru1 Cl1 87.44(4)
P1 Ru1 Cl1 88.298(16)
N1 Ru1 Cl2 85.00(4)
N3 Ru1 Cl2 93.51(4)
N2 Ru1 Cl2 86.29(4)
P1 Ru1 Cl2 98.252(16)
Cl1 Ru1 Cl2 171.122(16)
C13 P1 C1 104.93(8)
C13 P1 C7 101.78(8)
C1 P1 C7 96.49(8)
C13 P1 Ru1 114.03(6)
C1 P1 Ru1 119.86(6)
C7 P1 Ru1 116.92(6)
C2 C1 C6 118.14(16)
C2 C1 P1 120.84(13)
C6 C1 P1 120.67(14)
C1 C2 C3 121.03(17)
C1 C2 H2 119.5
C3 C2 H2 119.5
C4 C3 C2 119.82(18)
C4 C3 H3 120.1
C2 C3 H3 120.1
C3 C4 C5 119.91(17)
C3 C4 H4 120.0
C5 C4 H4 120.0
C6 C5 C4 120.30(18)
C6 C5 H5 119.8
C4 C5 H5 119.8
C5 C6 C1 120.78(18)
C5 C6 H6 119.6
C1 C6 H6 119.6
C12 C7 C8 117.71(17)
C12 C7 P1 118.27(14)
C8 C7 P1 123.96(15)
C7 C8 C9 121.0(2)
C7 C8 H8 119.5
C9 C8 H8 119.5
C10 C9 C8 120.5(2)
C10 C9 H9 119.7
C8 C9 H9 119.7
C9 C10 C11 119.4(2)
C9 C10 H10 120.3
C11 C10 H10 120.3
C10 C11 C12 120.1(2)
C10 C11 H11 119.9
C12 C11 H11 119.9
C7 C12 C11 121.2(2)
C7 C12 H12 119.4
C11 C12 H12 119.4
C18 C13 C14 118.24(18)
C18 C13 P1 124.34(14)
C14 C13 P1 117.18(14)
C15 C14 C13 120.9(2)
C15 C14 H14 119.6
C13 C14 H14 119.6
C14 C15 C16 120.0(2)
C14 C15 H15 120.0
C16 C15 H15 120.0
C17 C16 C15 120.1(2)
C17 C16 H16 119.9
C15 C16 H16 119.9
C16 C17 C18 120.3(2)
C16 C17 H17 119.8
C18 C17 H17 119.8
C17 C18 C13 120.4(2)
C17 C18 H18 119.8
C13 C18 H18 119.8
C19 N1 C23 116.58(15)
C19 N1 Ru1 120.66(12)
C23 N1 Ru1 122.75(12)
N1 C19 C20 123.20(18)
N1 C19 H19 118.4
C20 C19 H19 118.4
C19 C20 C21 119.29(19)
C19 C20 H20 120.4
C21 C20 H20 120.4
C22 C21 C20 118.23(19)
C22 C21 H21 120.9
C20 C21 H21 120.9
C23 C22 C21 119.32(19)
C23 C22 H22 120.3
C21 C22 H22 120.3
N1 C23 C22 123.31(18)
N1 C23 H23 118.3
C22 C23 H23 118.3
C24 N2 C28 117.26(16)
C24 N2 Ru1 123.23(13)
C28 N2 Ru1 119.49(12)
N2 C24 C25 122.68(19)
N2 C24 H24 118.7
C25 C24 H24 118.7
C26 C25 C24 119.3(2)
C26 C25 H25 120.4
C24 C25 H25 120.4
C27 C26 C25 118.5(2)
C27 C26 H26 120.7
C25 C26 H26 120.7
C26 C27 C28 119.4(2)
C26 C27 H27 120.3
C28 C27 H27 120.3
N2 C28 C27 122.9(2)
N2 C28 H28 118.6
C27 C28 H28 118.6
C29 N3 C33 116.77(16)
C29 N3 Ru1 121.74(12)
C33 N3 Ru1 121.47(12)
N3 C29 C30 123.32(18)
N3 C29 H29 118.3
C30 C29 H29 118.3
C29 C30 C31 119.41(19)
C29 C30 H30 120.3
C31 C30 H30 120.3
C32 C31 C30 117.79(19)
C32 C31 H31 121.1
C30 C31 H31 121.1
C31 C32 C33 119.72(19)
C31 C32 H32 120.1
C33 C32 H32 120.1
N3 C33 C32 122.95(19)
N3 C33 H33 118.5
C32 C33 H33 118.5

loop_
_geom_bond_atom_site_label_1
_geom_bond_atom_site_label_2
_geom_bond_distance
Ru1 N1 2.0956(14)
Ru1 N3 2.1389(14)
Ru1 N2 2.1527(14)
Ru1 P1 2.3137(4)
Ru1 Cl1 2.4026(4)
Ru1 Cl2 2.4331(4)
P1 C13 1.8260(18)
P1 C1 1.8419(17)
P1 C7 1.8557(18)
C1 C2 1.381(3)
C1 C6 1.394(3)
C2 C3 1.387(3)
C2 H2 0.9300
C3 C4 1.374(3)
C3 H3 0.9300
C4 C5 1.375(3)
C4 H4 0.9300
C5 C6 1.375(3)
C5 H5 0.9300
C6 H6 0.9300
C7 C12 1.377(3)
C7 C8 1.380(3)
C8 C9 1.384(3)
C8 H8 0.9300
C9 C10 1.358(3)
C9 H9 0.9300
C10 C11 1.372(4)
C10 H10 0.9300
C11 C12 1.382(3)
C11 H11 0.9300
C12 H12 0.9300
C13 C18 1.389(3)
C13 C14 1.401(3)
C14 C15 1.372(3)
C14 H14 0.9300
C15 C16 1.375(3)
C15 H15 0.9300
C16 C17 1.375(4)
C16 H16 0.9300
C17 C18 1.382(3)
C17 H17 0.9300
C18 H18 0.9300
N1 C19 1.345(2)
N1 C23 1.350(2)
C19 C20 1.372(3)
C19 H19 0.9300
C20 C21 1.382(3)
C20 H20 0.9300
C21 C22 1.377(3)
C21 H21 0.9300
C22 C23 1.368(3)
C22 H22 0.9300
C23 H23 0.9300
N2 C24 1.334(2)
N2 C28 1.343(2)
C24 C25 1.379(3)
C24 H24 0.9300
C25 C26 1.372(3)
C25 H25 0.9300
C26 C27 1.366(3)
C26 H26 0.9300
C27 C28 1.372(3)
C27 H27 0.9300
C28 H28 0.9300
N3 C29 1.328(2)
N3 C33 1.342(2)
C29 C30 1.373(3)
C29 H29 0.9300
C30 C31 1.373(3)
C30 H30 0.9300
C31 C32 1.368(3)
C31 H31 0.9300
C32 C33 1.370(3)
C32 H32 0.9300
C33 H33 0.9300

loop_
_geom_hbond_atom_site_label_D
_geom_hbond_atom_site_label_H
_geom_hbond_atom_site_label_A
_geom_hbond_distance_DH
_geom_hbond_distance_HA
_geom_hbond_distance_DA
_geom_hbond_angle_DHA
C2 H2 Cl2 0.93 2.55 3.3456(18) 144.0
C19 H19 Cl1 0.93 2.69 3.1771(19) 113.1
C23 H23 Cl2 0.93 2.72 3.1681(19) 110.3
C24 H24 Cl2 0.93 2.76 3.2128(19) 111.1
C28 H28 Cl1 0.93 2.81 3.254(2) 110.8
C29 H29 Cl2 0.93 2.57 3.257(2) 130.8
C33 H33 Cl1 0.93 2.53 3.203(2) 129.4
